data_7015412
loop_
_publ_author_name
'Owen, Gareth R.'
'Tsoureas, Nikolaos'
'Hope, Rebecca F.'
'Kuo, Yu-Ying'
'Haddow, Mairi F.'

_publ_section_title
;
 Synthesis and characterisation of group nine transition metal
 complexes containing new mesityl and naphthyl based azaindole
 scorpionate ligands.
;
_journal_issue 22
_journal_name_full 'Dalton transactions (Cambridge, England : 2003)'
_journal_page_first 5906
_journal_page_last 5915
_journal_paper_doi 10.1039/c0dt01576h
_journal_volume 40
_journal_year 2011
_chemical_formula_moiety 'C31 H34 B N4 Rh'
_chemical_formula_sum 'C31 H34 B N4 Rh'
_chemical_formula_weight 576.34
_chemical_name_common Complex_4
_chemical_name_systematic
;
?
;
_space_group_IT_number 2
_symmetry_cell_setting triclinic
_symmetry_space_group_name_Hall '-P 1'
_symmetry_space_group_name_H-M 'P -1'
_atom_sites_solution_hydrogens geom
_atom_sites_solution_primary direct
_atom_sites_solution_secondary difmap
_audit_creation_method SHELXL-97
_cell_angle_alpha 113.679(11)
_cell_angle_beta 102.604(15)
_cell_angle_gamma 97.984(12)
_cell_formula_units_Z 4
_cell_length_a 11.102(2)
_cell_length_b 16.512(3)
_cell_length_c 16.633(2)
_cell_measurement_reflns_used 9998
_cell_measurement_temperature 100(2)
_cell_measurement_theta_max 27.61
_cell_measurement_theta_min 2.49
_cell_volume 2636.1(8)
_computing_cell_refinement 'Bruker Apex II'
_computing_data_collection 'Bruker Apex II'
_computing_data_reduction 'Bruker SAINT'
_computing_molecular_graphics 'Bruker ShelXTL'
_computing_publication_material 'Bruker ShelXTL'
_computing_structure_refinement 'SHELXL-97 (Sheldrick, 2008)'
_computing_structure_solution 'SHELXS-97 (Sheldrick, 2008)'
_diffrn_ambient_temperature 100(2)
_diffrn_measured_fraction_theta_full 0.968
_diffrn_measured_fraction_theta_max 0.968
_diffrn_measurement_device_type 'CCD area detector'
_diffrn_measurement_method 'phi and omega scans'
_diffrn_radiation_monochromator graphite
_diffrn_radiation_source 'fine-focus sealed tube'
_diffrn_radiation_type MoK\a
_diffrn_radiation_wavelength 0.71073
_diffrn_reflns_av_R_equivalents 0.0291
_diffrn_reflns_av_sigmaI/netI 0.0404
_diffrn_reflns_limit_h_max 14
_diffrn_reflns_limit_h_min -14
_diffrn_reflns_limit_k_max 21
_diffrn_reflns_limit_k_min -20
_diffrn_reflns_limit_l_max 21
_diffrn_reflns_limit_l_min -21
_diffrn_reflns_number 32343
_diffrn_reflns_theta_full 27.63
_diffrn_reflns_theta_max 27.63
_diffrn_reflns_theta_min 1.39
_exptl_absorpt_coefficient_mu 0.676
_exptl_absorpt_correction_T_max 0.7456
_exptl_absorpt_correction_T_min 0.6909
_exptl_absorpt_correction_type multi-scan
_exptl_absorpt_process_details 'SADABS V2008/1'
_exptl_crystal_colour yellow
_exptl_crystal_density_diffrn 1.452
_exptl_crystal_density_method 'not measured'
_exptl_crystal_description plate
_exptl_crystal_F_000 1192
_exptl_crystal_size_max 0.22
_exptl_crystal_size_mid 0.20
_exptl_crystal_size_min 0.06
_refine_diff_density_max 0.901
_refine_diff_density_min -0.987
_refine_diff_density_rms 0.078
_refine_ls_extinction_method none
_refine_ls_goodness_of_fit_ref 1.015
_refine_ls_hydrogen_treatment constr
_refine_ls_matrix_type full
_refine_ls_number_parameters 701
_refine_ls_number_reflns 11921
_refine_ls_number_restraints 72
_refine_ls_restrained_S_all 1.011
_refine_ls_R_factor_all 0.0447
_refine_ls_R_factor_gt 0.0306
_refine_ls_shift/su_max 0.001
_refine_ls_shift/su_mean 0.000
_refine_ls_structure_factor_coef Fsqd
_refine_ls_weighting_details 'calc w=1/[\s^2^(Fo^2^)+(0.0228P)^2^+2.7396P] where P=(Fo^2^+2Fc^2^)/3'
_refine_ls_weighting_scheme calc
_refine_ls_wR_factor_gt 0.0634
_refine_ls_wR_factor_ref 0.0692
_reflns_number_gt 9680
_reflns_number_total 11921
_reflns_threshold_expression >2sigma(I)
_cod_data_source_file c0dt01576h.txt
_cod_data_source_block rh25
_cod_original_sg_symbol_Hall -P1
_cod_original_sg_symbol_H-M P-1
_cod_database_code 7015412

loop_
_symmetry_equiv_pos_as_xyz
'x, y, z'
'-x, -y, -z'

loop_
_atom_site_label
_atom_site_type_symbol
_atom_site_fract_x
_atom_site_fract_y
_atom_site_fract_z
_atom_site_U_iso_or_equiv
_atom_site_adp_type
_atom_site_occupancy
_atom_site_symmetry_multiplicity
_atom_site_calc_flag
_atom_site_refinement_flags
_atom_site_disorder_assembly
_atom_site_disorder_group
Rh1 Rh 0.392347(16) 0.419881(12) 0.134701(11) 0.01182(5) Uani 1 1 d . . .
N1 N 0.13899(17) 0.34354(13) -0.05187(12) 0.0149(4) Uani 1 1 d . . .
N2 N 0.29472(17) 0.48319(13) 0.06051(12) 0.0134(4) Uani 1 1 d . . .
N3 N 0.10216(17) 0.27638(13) 0.05215(12) 0.0143(4) Uani 1 1 d . . .
N4 N 0.23369(17) 0.41446(13) 0.18496(12) 0.0131(4) Uani 1 1 d . . .
B1 B 0.1801(2) 0.27454(18) -0.01601(17) 0.0147(5) Uani 1 1 d . . .
H1B H 0.2730 0.2982 0.0194 0.018 Uiso 1 1 calc R . .
B2 B 0.4539(2) 0.22501(18) 0.45384(17) 0.0131(5) Uani 1 1 d . . .
H2B H 0.4290 0.1649 0.3977 0.016 Uiso 1 1 calc R . .
C1 C 0.1901(2) 0.43548(16) -0.01309(15) 0.0140(5) Uani 1 1 d . . .
C2 C 0.0300(2) 0.32538(18) -0.12245(15) 0.0193(5) Uani 1 1 d . . .
H2 H -0.0263 0.2664 -0.1604 0.023 Uiso 1 1 calc R . .
C3 C 0.0131(2) 0.40175(18) -0.13094(16) 0.0217(5) Uani 1 1 d . . .
H3 H -0.0532 0.4053 -0.1754 0.026 Uiso 1 1 calc R . .
C4 C 0.1150(2) 0.47597(17) -0.05974(16) 0.0173(5) Uani 1 1 d . . .
C5 C 0.1484(2) 0.56999(18) -0.02625(17) 0.0222(5) Uani 1 1 d . . .
H5 H 0.1004 0.5998 -0.0549 0.027 Uiso 1 1 calc R . .
C6 C 0.2540(2) 0.61898(17) 0.05027(17) 0.0205(5) Uani 1 1 d . . .
H6 H 0.2788 0.6837 0.0754 0.025 Uiso 1 1 calc R . .
C7 C 0.3242(2) 0.57456(16) 0.09072(16) 0.0172(5) Uani 1 1 d . . .
H7 H 0.3970 0.6105 0.1426 0.021 Uiso 1 1 calc R . .
C8 C 0.1249(2) 0.34693(16) 0.13740(15) 0.0133(5) Uani 1 1 d . . .
C9 C -0.0216(2) 0.22605(17) 0.02910(16) 0.0183(5) Uani 1 1 d . . .
H9 H -0.0633 0.1730 -0.0275 0.022 Uiso 1 1 calc R . .
C10 C -0.0763(2) 0.26145(17) 0.09679(16) 0.0187(5) Uani 1 1 d . . .
H10 H -0.1594 0.2376 0.0965 0.022 Uiso 1 1 calc R . .
C11 C 0.0158(2) 0.34149(16) 0.16846(15) 0.0148(5) Uani 1 1 d . . .
C12 C 0.0186(2) 0.41332(17) 0.25022(16) 0.0187(5) Uani 1 1 d . . .
H12 H -0.0536 0.4144 0.2722 0.022 Uiso 1 1 calc R . .
C13 C 0.1286(2) 0.48283(17) 0.29853(16) 0.0190(5) Uani 1 1 d . . .
H13 H 0.1332 0.5324 0.3549 0.023 Uiso 1 1 calc R . .
C14 C 0.2329(2) 0.48075(16) 0.26513(15) 0.0168(5) Uani 1 1 d . . .
H14 H 0.3081 0.5289 0.3009 0.020 Uiso 1 1 calc R . .
C15 C 0.1574(2) 0.17344(16) -0.09808(15) 0.0160(5) Uani 1 1 d . . .
C16 C 0.1620(2) 0.16065(17) -0.18693(16) 0.0193(5) Uani 1 1 d . . .
C17 C 0.1147(2) 0.07402(18) -0.26143(17) 0.0249(6) Uani 1 1 d . . .
H17 H 0.1136 0.0675 -0.3210 0.030 Uiso 1 1 calc R . .
C18 C 0.0691(2) -0.00277(18) -0.25163(18) 0.0274(6) Uani 1 1 d . . .
C19 C 0.0858(2) 0.00770(17) -0.16271(19) 0.0263(6) Uani 1 1 d . . .
H19 H 0.0656 -0.0450 -0.1533 0.032 Uiso 1 1 calc R . .
C20 C 0.1316(2) 0.09388(17) -0.08611(17) 0.0203(5) Uani 1 1 d . . .
C21 C 0.2263(3) 0.23696(19) -0.20387(18) 0.0266(6) Uani 1 1 d . . .
H21A H 0.2721 0.2125 -0.2488 0.040 Uiso 1 1 calc R . .
H21B H 0.2868 0.2846 -0.1459 0.040 Uiso 1 1 calc R . .
H21C H 0.1617 0.2631 -0.2278 0.040 Uiso 1 1 calc R . .
C22 C 0.0062(3) -0.0943(2) -0.3341(2) 0.0419(8) Uani 1 1 d . . .
H22A H -0.0760 -0.0921 -0.3686 0.063 Uiso 1 1 calc R . .
H22B H -0.0077 -0.1416 -0.3133 0.063 Uiso 1 1 calc R . .
H22C H 0.0614 -0.1086 -0.3738 0.063 Uiso 1 1 calc R . .
C23 C 0.1580(3) 0.09518(19) 0.00795(19) 0.0286(6) Uani 1 1 d . . .
H23A H 0.2185 0.1529 0.0542 0.043 Uiso 1 1 calc R . .
H23B H 0.1943 0.0441 0.0068 0.043 Uiso 1 1 calc R . .
H23C H 0.0781 0.0894 0.0236 0.043 Uiso 1 1 calc R . .
C24 C 0.4709(2) 0.34560(16) 0.20075(15) 0.0161(5) Uani 1 1 d . . .
H24 H 0.4086 0.3127 0.2197 0.019 Uiso 1 1 calc R . .
C25 C 0.5187(2) 0.43952(16) 0.26059(15) 0.0151(5) Uani 1 1 d . . .
H25 H 0.4831 0.4608 0.3136 0.018 Uiso 1 1 calc R . .
C26 C 0.6541(2) 0.49349(18) 0.28234(17) 0.0211(5) Uani 1 1 d . . .
H26A H 0.7112 0.4517 0.2744 0.025 Uiso 1 1 calc R . .
H26B H 0.6841 0.5403 0.3475 0.025 Uiso 1 1 calc R . .
C27 C 0.6623(2) 0.54041(18) 0.22020(17) 0.0219(5) Uani 1 1 d . . .
H27A H 0.6491 0.6024 0.2500 0.026 Uiso 1 1 calc R . .
H27B H 0.7488 0.5472 0.2130 0.026 Uiso 1 1 calc R . .
C28 C 0.5649(2) 0.48759(17) 0.12642(16) 0.0176(5) Uani 1 1 d . . .
H28 H 0.5513 0.5240 0.0910 0.021 Uiso 1 1 calc R . .
C29 C 0.5389(2) 0.39316(17) 0.07064(16) 0.0178(5) Uani 1 1 d . . .
H29 H 0.5106 0.3751 0.0031 0.021 Uiso 1 1 calc R . .
C30 C 0.6095(2) 0.32981(18) 0.09563(17) 0.0220(5) Uani 1 1 d . . .
H30A H 0.6970 0.3650 0.1362 0.026 Uiso 1 1 calc R . .
H30B H 0.6162 0.2813 0.0388 0.026 Uiso 1 1 calc R . .
C31 C 0.5424(2) 0.28562(17) 0.14455(17) 0.0208(5) Uani 1 1 d . . .
H31A H 0.4817 0.2269 0.0980 0.025 Uiso 1 1 calc R . .
H31B H 0.6066 0.2720 0.1856 0.025 Uiso 1 1 calc R . .
Rh2 Rh 0.522649(17) 0.076912(12) 0.313879(12) 0.01558(5) Uani 1 1 d . . .
N5 N 0.53375(17) 0.29777(13) 0.43572(12) 0.0128(4) Uani 1 1 d . A .
N6 N 0.63835(17) 0.20179(13) 0.33657(12) 0.0143(4) Uani 1 1 d . A .
N7 N 0.55030(17) 0.21815(13) 0.53353(13) 0.0148(4) Uani 1 1 d . A .
N8 N 0.64594(17) 0.10464(13) 0.44509(13) 0.0152(4) Uani 1 1 d . A .
C32 C 0.6247(2) 0.28400(16) 0.39145(15) 0.0132(4) Uani 1 1 d . . .
C33 C 0.5587(2) 0.39160(16) 0.48648(15) 0.0166(5) Uani 1 1 d . . .
H33 H 0.5104 0.4207 0.5249 0.020 Uiso 1 1 calc R A .
C34 C 0.6604(2) 0.43757(16) 0.47512(15) 0.0165(5) Uani 1 1 d . A .
H34 H 0.6936 0.5019 0.5022 0.020 Uiso 1 1 calc R . .
C35 C 0.7070(2) 0.36926(16) 0.41420(15) 0.0149(5) Uani 1 1 d . A .
C36 C 0.8096(2) 0.36818(17) 0.37911(16) 0.0178(5) Uani 1 1 d . . .
H36 H 0.8674 0.4234 0.3927 0.021 Uiso 1 1 calc R A .
C37 C 0.8249(2) 0.28394(17) 0.32359(16) 0.0199(5) Uani 1 1 d . A .
H37 H 0.8945 0.2809 0.2989 0.024 Uiso 1 1 calc R . .
C38 C 0.7394(2) 0.20409(17) 0.30394(16) 0.0186(5) Uani 1 1 d . . .
H38 H 0.7525 0.1476 0.2652 0.022 Uiso 1 1 calc R A .
C39 C 0.6398(2) 0.16896(16) 0.52503(15) 0.0146(5) Uani 1 1 d . . .
C40 C 0.5838(2) 0.27842(16) 0.62603(16) 0.0184(5) Uani 1 1 d . . .
H40 H 0.5383 0.3220 0.6515 0.022 Uiso 1 1 calc R A .
C41 C 0.6900(2) 0.26784(17) 0.67643(16) 0.0205(5) Uani 1 1 d . A .
H41 H 0.7295 0.3009 0.7411 0.025 Uiso 1 1 calc R . .
C42 C 0.7293(2) 0.19750(16) 0.61277(16) 0.0181(5) Uani 1 1 d . A .
C43 C 0.8306(2) 0.15635(18) 0.61685(17) 0.0223(5) Uani 1 1 d . . .
H43 H 0.8925 0.1727 0.6738 0.027 Uiso 1 1 calc R A .
C44 C 0.8378(2) 0.09113(17) 0.53527(17) 0.0225(5) Uani 1 1 d . A .
H44 H 0.9059 0.0621 0.5356 0.027 Uiso 1 1 calc R . .
C45 C 0.7456(2) 0.06756(17) 0.45231(17) 0.0200(5) Uani 1 1 d . . .
H45 H 0.7538 0.0225 0.3975 0.024 Uiso 1 1 calc R A .
C46 C 0.3254(2) 0.24978(15) 0.47672(15) 0.0142(5) Uani 1 1 d . . .
C47 C 0.2730(2) 0.22252(15) 0.53496(15) 0.0146(5) Uani 1 1 d . . .
C48 C 0.1711(2) 0.25337(16) 0.56166(15) 0.0165(5) Uani 1 1 d . . .
H48 H 0.1400 0.2358 0.6027 0.020 Uiso 1 1 calc R . .
C49 C 0.1132(2) 0.30901(16) 0.53037(15) 0.0162(5) Uani 1 1 d . . .
C50 C 0.1538(2) 0.32599(15) 0.46412(15) 0.0146(5) Uani 1 1 d . . .
H50 H 0.1113 0.3596 0.4377 0.017 Uiso 1 1 calc R . .
C51 C 0.2548(2) 0.29538(15) 0.43496(15) 0.0139(5) Uani 1 1 d . . .
C52 C 0.3146(2) 0.15246(17) 0.56457(17) 0.0213(5) Uani 1 1 d . . .
H52A H 0.3854 0.1835 0.6220 0.032 Uiso 1 1 calc R . .
H52B H 0.3424 0.1089 0.5165 0.032 Uiso 1 1 calc R . .
H52C H 0.2428 0.1197 0.5743 0.032 Uiso 1 1 calc R . .
C53 C 0.0065(2) 0.34445(19) 0.56399(18) 0.0244(6) Uani 1 1 d . . .
H53A H -0.0050 0.3960 0.5505 0.037 Uiso 1 1 calc R . .
H53B H 0.0278 0.3648 0.6306 0.037 Uiso 1 1 calc R . .
H53C H -0.0727 0.2956 0.5327 0.037 Uiso 1 1 calc R . .
C54 C 0.2774(2) 0.30664(17) 0.35272(16) 0.0185(5) Uani 1 1 d . . .
H54A H 0.1972 0.3075 0.3145 0.028 Uiso 1 1 calc R . .
H54B H 0.3084 0.2555 0.3163 0.028 Uiso 1 1 calc R . .
H54C H 0.3411 0.3642 0.3744 0.028 Uiso 1 1 calc R . .
C56A C 0.4919(3) 0.0305(2) 0.16974(17) 0.0339(7) Uani 0.538(14) 1 d P A 1
H56A H 0.5430 0.0781 0.1593 0.041 Uiso 0.538(14) 1 calc PR A 1
C57A C 0.5255(8) -0.0587(5) 0.1245(5) 0.0309(17) Uani 0.538(14) 1 d P A 1
H57A H 0.6183 -0.0479 0.1325 0.037 Uiso 0.538(14) 1 calc PR A 1
H57B H 0.4793 -0.0897 0.0578 0.037 Uiso 0.538(14) 1 calc PR A 1
C58A C 0.4865(4) -0.1194(2) 0.1709(3) 0.0533(10) Uani 0.538(14) 1 d P A 1
H58A H 0.3985 -0.1577 0.1353 0.064 Uiso 0.538(14) 1 calc PR A 1
H58B H 0.5436 -0.1609 0.1675 0.064 Uiso 0.538(14) 1 calc PR A 1
C56B C 0.4919(3) 0.0305(2) 0.16974(17) 0.0339(7) Uani 0.462(14) 1 d P A 2
H56B H 0.5457 0.0670 0.1488 0.041 Uiso 0.462(14) 1 calc PR A 2
C57B C 0.4614(14) -0.0765(7) 0.1186(6) 0.044(3) Uani 0.462(14) 1 d P A 2
H57C H 0.3697 -0.1001 0.0831 0.053 Uiso 0.462(14) 1 calc PR A 2
H57D H 0.5102 -0.0933 0.0738 0.053 Uiso 0.462(14) 1 calc PR A 2
C58B C 0.4865(4) -0.1194(2) 0.1709(3) 0.0533(10) Uani 0.462(14) 1 d P A 2
H58C H 0.5694 -0.1345 0.1693 0.064 Uiso 0.462(14) 1 calc PR A 2
H58D H 0.4203 -0.1777 0.1434 0.064 Uiso 0.462(14) 1 calc PR A 2
C59 C 0.4919(3) -0.06603(18) 0.2712(2) 0.0340(7) Uani 1 1 d . A .
H59 H 0.5483 -0.0825 0.3149 0.041 Uiso 1 1 calc R B 1
C60 C 0.3889(3) -0.03677(18) 0.29891(19) 0.0295(6) Uani 1 1 d . A .
H60 H 0.3820 -0.0371 0.3577 0.035 Uiso 1 1 calc R C 1
C55A C 0.3858(2) 0.05875(19) 0.19348(17) 0.0247(6) Uani 0.538(14) 1 d PU A 1
H55A H 0.3845 0.1191 0.1932 0.030 Uiso 0.538(14) 1 calc PR A 1
C61A C 0.2545(13) -0.0602(10) 0.2219(9) 0.023(2) Uani 0.538(14) 1 d PU A 1
H61A H 0.2406 -0.1210 0.1699 0.028 Uiso 0.538(14) 1 calc PR A 1
H61B H 0.1839 -0.0626 0.2490 0.028 Uiso 0.538(14) 1 calc PR A 1
C62A C 0.2539(8) 0.0105(7) 0.1871(7) 0.0314(19) Uani 0.538(14) 1 d PU A 1
H62A H 0.2139 0.0570 0.2227 0.038 Uiso 0.538(14) 1 calc PR A 1
H62B H 0.2002 -0.0191 0.1219 0.038 Uiso 0.538(14) 1 calc PR A 1
C55B C 0.3858(2) 0.05875(19) 0.19348(17) 0.0247(6) Uani 0.462(14) 1 d PU A 2
H55B H 0.3697 0.1151 0.1890 0.030 Uiso 0.462(14) 1 calc PR A 2
C61B C 0.2675(17) -0.0430(12) 0.2466(10) 0.028(3) Uani 0.462(14) 1 d PU A 2
H61C H 0.2281 0.0000 0.2872 0.033 Uiso 0.462(14) 1 calc PR A 2
H61D H 0.2136 -0.1056 0.2229 0.033 Uiso 0.462(14) 1 calc PR A 2
C62B C 0.2683(9) -0.0209(7) 0.1627(6) 0.0208(18) Uani 0.462(14) 1 d PU A 2
H62C H 0.2726 -0.0755 0.1100 0.025 Uiso 0.462(14) 1 calc PR A 2
H62D H 0.1891 -0.0036 0.1432 0.025 Uiso 0.462(14) 1 calc PR A 2

loop_
_atom_site_aniso_label
_atom_site_aniso_U_11
_atom_site_aniso_U_22
_atom_site_aniso_U_33
_atom_site_aniso_U_23
_atom_site_aniso_U_13
_atom_site_aniso_U_12
Rh1 0.01042(8) 0.01518(10) 0.00940(9) 0.00540(7) 0.00266(7) 0.00272(7)
N1 0.0155(9) 0.0164(10) 0.0099(9) 0.0040(8) 0.0022(8) 0.0034(8)
N2 0.0139(9) 0.0153(10) 0.0123(9) 0.0062(8) 0.0056(8) 0.0049(8)
N3 0.0127(9) 0.0150(10) 0.0124(9) 0.0045(8) 0.0030(7) 0.0017(8)
N4 0.0134(9) 0.0145(10) 0.0120(9) 0.0060(8) 0.0038(7) 0.0047(8)
B1 0.0116(11) 0.0165(14) 0.0121(12) 0.0045(11) 0.0012(10) 0.0016(10)
B2 0.0143(12) 0.0098(13) 0.0138(12) 0.0041(10) 0.0040(10) 0.0027(10)
C1 0.0143(10) 0.0177(12) 0.0109(11) 0.0058(9) 0.0059(9) 0.0051(9)
C2 0.0149(11) 0.0248(14) 0.0107(11) 0.0034(10) 0.0003(9) 0.0021(10)
C3 0.0165(11) 0.0327(15) 0.0171(12) 0.0126(11) 0.0028(10) 0.0089(11)
C4 0.0160(11) 0.0253(14) 0.0170(12) 0.0130(10) 0.0074(9) 0.0093(10)
C5 0.0229(12) 0.0289(15) 0.0267(14) 0.0198(12) 0.0111(11) 0.0134(11)
C6 0.0233(12) 0.0171(13) 0.0282(14) 0.0131(11) 0.0140(11) 0.0073(10)
C7 0.0176(11) 0.0169(13) 0.0161(12) 0.0055(10) 0.0077(9) 0.0030(10)
C8 0.0122(10) 0.0168(12) 0.0125(11) 0.0077(9) 0.0036(9) 0.0053(9)
C9 0.0146(11) 0.0176(13) 0.0195(12) 0.0078(10) 0.0024(9) 0.0005(10)
C10 0.0121(11) 0.0220(13) 0.0236(13) 0.0124(11) 0.0051(10) 0.0025(10)
C11 0.0133(10) 0.0197(13) 0.0170(11) 0.0121(10) 0.0064(9) 0.0058(9)
C12 0.0183(11) 0.0264(14) 0.0211(12) 0.0152(11) 0.0115(10) 0.0114(10)
C13 0.0236(12) 0.0212(13) 0.0147(12) 0.0074(10) 0.0092(10) 0.0097(11)
C14 0.0190(11) 0.0166(12) 0.0133(11) 0.0057(10) 0.0031(9) 0.0056(10)
C15 0.0113(10) 0.0187(13) 0.0132(11) 0.0035(10) 0.0022(9) 0.0031(9)
C16 0.0163(11) 0.0228(14) 0.0174(12) 0.0061(10) 0.0057(10) 0.0084(10)
C17 0.0189(12) 0.0287(15) 0.0157(12) -0.0009(11) 0.0031(10) 0.0084(11)
C18 0.0130(11) 0.0211(14) 0.0282(14) -0.0055(11) 0.0014(10) 0.0042(10)
C19 0.0173(12) 0.0140(13) 0.0425(17) 0.0075(12) 0.0095(12) 0.0036(10)
C20 0.0168(11) 0.0180(13) 0.0258(13) 0.0087(11) 0.0076(10) 0.0048(10)
C21 0.0312(14) 0.0318(16) 0.0220(13) 0.0118(12) 0.0161(11) 0.0119(12)
C22 0.0240(14) 0.0273(17) 0.0402(18) -0.0125(14) 0.0010(13) 0.0035(13)
C23 0.0342(15) 0.0243(15) 0.0340(15) 0.0175(13) 0.0120(12) 0.0110(12)
C24 0.0157(11) 0.0220(13) 0.0144(11) 0.0126(10) 0.0031(9) 0.0046(10)
C25 0.0150(11) 0.0202(13) 0.0103(11) 0.0090(10) 0.0017(9) 0.0020(10)
C26 0.0171(11) 0.0233(14) 0.0181(12) 0.0091(11) -0.0003(10) 0.0003(10)
C27 0.0154(11) 0.0264(14) 0.0211(13) 0.0109(11) 0.0029(10) 0.0001(10)
C28 0.0137(11) 0.0227(13) 0.0198(12) 0.0128(11) 0.0064(9) 0.0023(10)
C29 0.0139(11) 0.0264(14) 0.0167(12) 0.0106(10) 0.0094(9) 0.0048(10)
C30 0.0176(11) 0.0253(14) 0.0248(13) 0.0101(11) 0.0093(10) 0.0099(11)
C31 0.0219(12) 0.0192(13) 0.0221(13) 0.0098(11) 0.0053(10) 0.0080(10)
Rh2 0.01695(9) 0.01160(10) 0.01386(9) 0.00403(8) -0.00002(7) 0.00321(7)
N5 0.0119(9) 0.0114(10) 0.0149(9) 0.0051(8) 0.0048(7) 0.0031(8)
N6 0.0150(9) 0.0162(10) 0.0126(9) 0.0073(8) 0.0035(8) 0.0051(8)
N7 0.0149(9) 0.0132(10) 0.0148(10) 0.0054(8) 0.0033(8) 0.0030(8)
N8 0.0144(9) 0.0127(10) 0.0176(10) 0.0076(8) 0.0019(8) 0.0027(8)
C32 0.0123(10) 0.0167(12) 0.0122(11) 0.0082(9) 0.0028(9) 0.0042(9)
C33 0.0189(11) 0.0152(12) 0.0151(11) 0.0056(10) 0.0050(9) 0.0063(10)
C34 0.0172(11) 0.0135(12) 0.0153(11) 0.0052(10) 0.0013(9) 0.0023(9)
C35 0.0152(11) 0.0152(12) 0.0134(11) 0.0077(10) 0.0007(9) 0.0026(9)
C36 0.0138(11) 0.0236(14) 0.0185(12) 0.0135(11) 0.0035(9) 0.0024(10)
C37 0.0159(11) 0.0298(15) 0.0197(12) 0.0144(11) 0.0081(10) 0.0082(11)
C38 0.0188(11) 0.0233(14) 0.0161(12) 0.0094(10) 0.0059(10) 0.0102(10)
C39 0.0129(10) 0.0143(12) 0.0178(12) 0.0093(10) 0.0036(9) 0.0018(9)
C40 0.0219(12) 0.0157(13) 0.0153(12) 0.0049(10) 0.0066(10) 0.0025(10)
C41 0.0205(12) 0.0220(14) 0.0145(12) 0.0063(10) 0.0025(10) 0.0016(10)
C42 0.0156(11) 0.0182(13) 0.0181(12) 0.0094(10) 0.0015(9) -0.0009(10)
C43 0.0178(12) 0.0271(14) 0.0213(13) 0.0137(11) 0.0003(10) 0.0032(11)
C44 0.0174(12) 0.0199(14) 0.0287(14) 0.0111(11) 0.0022(10) 0.0070(10)
C45 0.0194(12) 0.0175(13) 0.0225(13) 0.0086(11) 0.0048(10) 0.0067(10)
C46 0.0142(10) 0.0094(11) 0.0160(11) 0.0037(9) 0.0042(9) 0.0014(9)
C47 0.0152(11) 0.0130(12) 0.0118(11) 0.0038(9) 0.0019(9) 0.0009(9)
C48 0.0181(11) 0.0179(13) 0.0111(11) 0.0049(10) 0.0053(9) 0.0008(10)
C49 0.0128(10) 0.0144(12) 0.0132(11) 0.0002(9) 0.0023(9) -0.0004(9)
C50 0.0138(10) 0.0117(12) 0.0152(11) 0.0049(9) 0.0011(9) 0.0027(9)
C51 0.0139(10) 0.0119(12) 0.0117(11) 0.0036(9) 0.0019(9) -0.0007(9)
C52 0.0224(12) 0.0228(14) 0.0273(14) 0.0171(11) 0.0115(11) 0.0073(11)
C53 0.0234(13) 0.0307(15) 0.0245(13) 0.0131(12) 0.0124(11) 0.0121(12)
C54 0.0193(12) 0.0228(13) 0.0164(12) 0.0103(10) 0.0060(10) 0.0083(10)
C56A 0.0486(18) 0.0325(17) 0.0127(13) 0.0030(12) 0.0075(12) 0.0118(14)
C57A 0.021(3) 0.032(4) 0.024(3) -0.001(3) 0.008(3) 0.001(3)
C58A 0.058(2) 0.0213(17) 0.066(2) 0.0008(17) 0.0254(19) 0.0112(16)
C56B 0.0486(18) 0.0325(17) 0.0127(13) 0.0030(12) 0.0075(12) 0.0118(14)
C57B 0.056(7) 0.029(5) 0.032(4) -0.003(4) 0.011(5) 0.017(5)
C58B 0.058(2) 0.0213(17) 0.066(2) 0.0008(17) 0.0254(19) 0.0112(16)
C59 0.0334(15) 0.0144(14) 0.0389(17) 0.0084(12) -0.0093(13) 0.0031(12)
C60 0.0402(16) 0.0199(14) 0.0238(14) 0.0115(12) 0.0042(12) -0.0025(12)
C55A 0.0223(12) 0.0275(15) 0.0187(13) 0.0123(11) -0.0044(10) -0.0001(11)
C61A 0.012(3) 0.027(6) 0.019(6) 0.005(4) -0.003(4) -0.004(4)
C62A 0.028(3) 0.028(5) 0.025(5) 0.010(4) -0.008(3) -0.002(3)
C55B 0.0223(12) 0.0275(15) 0.0187(13) 0.0123(11) -0.0044(10) -0.0001(11)
C61B 0.028(5) 0.024(6) 0.012(6) -0.002(5) -0.001(5) -0.014(4)
C62B 0.014(3) 0.015(4) 0.015(4) -0.006(3) -0.001(3) -0.004(3)

loop_
_atom_type_symbol
_atom_type_description
_atom_type_scat_dispersion_real
_atom_type_scat_dispersion_imag
_atom_type_scat_source
C C 0.0033 0.0016 'International Tables Vol C Tables 4.2.6.8 and 6.1.1.4'
H H 0.0000 0.0000 'International Tables Vol C Tables 4.2.6.8 and 6.1.1.4'
N N 0.0061 0.0033 'International Tables Vol C Tables 4.2.6.8 and 6.1.1.4'
Rh Rh -1.1178 0.9187 'International Tables Vol C Tables 4.2.6.8 and 6.1.1.4'
B B 0.0013 0.0007 'International Tables Vol C Tables 4.2.6.8 and 6.1.1.4'

loop_
_geom_angle_atom_site_label_1
_geom_angle_atom_site_label_2
_geom_angle_atom_site_label_3
_geom_angle
_geom_angle_site_symmetry_1
_geom_angle_site_symmetry_3
_geom_angle_publ_flag
C24 Rh1 N4 91.07(8) . . ?
C24 Rh1 C25 38.86(9) . . ?
N4 Rh1 C25 91.77(8) . . ?
C24 Rh1 C29 82.29(9) . . ?
N4 Rh1 C29 167.30(8) . . ?
C25 Rh1 C29 89.82(9) . . ?
C24 Rh1 N2 173.83(8) . . ?
N4 Rh1 N2 85.50(7) . . ?
C25 Rh1 N2 146.22(8) . . ?
C29 Rh1 N2 100.08(8) . . ?
C24 Rh1 C28 98.35(9) . . ?
N4 Rh1 C28 154.23(8) . . ?
C25 Rh1 C28 81.10(9) . . ?
C29 Rh1 C28 38.34(9) . . ?
N2 Rh1 C28 86.90(8) . . ?
C1 N1 C2 105.68(19) . . ?
C1 N1 B1 127.65(18) . . ?
C2 N1 B1 126.0(2) . . ?
C1 N2 C7 115.71(19) . . ?
C1 N2 Rh1 121.80(15) . . ?
C7 N2 Rh1 122.02(15) . . ?
C8 N3 C9 105.60(18) . . ?
C8 N3 B1 124.85(19) . . ?
C9 N3 B1 126.39(19) . . ?
C14 N4 C8 115.65(19) . . ?
C14 N4 Rh1 121.70(15) . . ?
C8 N4 Rh1 122.59(14) . . ?
N1 B1 N3 104.69(17) . . ?
N1 B1 C15 112.92(18) . . ?
N3 B1 C15 113.3(2) . . ?
N1 B1 H1B 108.6 . . ?
N3 B1 H1B 108.6 . . ?
C15 B1 H1B 108.6 . . ?
N5 B2 N7 103.98(18) . . ?
N5 B2 C46 113.40(18) . . ?
N7 B2 C46 113.96(19) . . ?
N5 B2 H2B 108.4 . . ?
N7 B2 H2B 108.4 . . ?
C46 B2 H2B 108.4 . . ?
N2 C1 N1 125.7(2) . . ?
N2 C1 C4 123.9(2) . . ?
N1 C1 C4 110.4(2) . . ?
C3 C2 N1 112.1(2) . . ?
C3 C2 H2 123.9 . . ?
N1 C2 H2 123.9 . . ?
C2 C3 C4 106.6(2) . . ?
C2 C3 H3 126.7 . . ?
C4 C3 H3 126.7 . . ?
C5 C4 C1 118.5(2) . . ?
C5 C4 C3 136.2(2) . . ?
C1 C4 C3 105.2(2) . . ?
C6 C5 C4 117.6(2) . . ?
C6 C5 H5 121.2 . . ?
C4 C5 H5 121.2 . . ?
C5 C6 C7 120.6(2) . . ?
C5 C6 H6 119.7 . . ?
C7 C6 H6 119.7 . . ?
N2 C7 C6 123.7(2) . . ?
N2 C7 H7 118.2 . . ?
C6 C7 H7 118.2 . . ?
N4 C8 N3 125.4(2) . . ?
N4 C8 C11 124.2(2) . . ?
N3 C8 C11 110.4(2) . . ?
C10 C9 N3 112.2(2) . . ?
C10 C9 H9 123.9 . . ?
N3 C9 H9 123.9 . . ?
C9 C10 C11 106.5(2) . . ?
C9 C10 H10 126.7 . . ?
C11 C10 H10 126.7 . . ?
C12 C11 C8 117.6(2) . . ?
C12 C11 C10 136.7(2) . . ?
C8 C11 C10 105.3(2) . . ?
C13 C12 C11 118.3(2) . . ?
C13 C12 H12 120.9 . . ?
C11 C12 H12 120.8 . . ?
C12 C13 C14 120.2(2) . . ?
C12 C13 H13 119.9 . . ?
C14 C13 H13 119.9 . . ?
N4 C14 C13 123.8(2) . . ?
N4 C14 H14 118.1 . . ?
C13 C14 H14 118.1 . . ?
C20 C15 C16 116.4(2) . . ?
C20 C15 B1 122.4(2) . . ?
C16 C15 B1 121.2(2) . . ?
C17 C16 C15 120.1(2) . . ?
C17 C16 C21 117.3(2) . . ?
C15 C16 C21 122.5(2) . . ?
C18 C17 C16 122.3(2) . . ?
C18 C17 H17 118.9 . . ?
C16 C17 H17 118.9 . . ?
C17 C18 C19 117.1(2) . . ?
C17 C18 C22 121.5(3) . . ?
C19 C18 C22 121.4(3) . . ?
C18 C19 C20 121.9(3) . . ?
C18 C19 H19 119.0 . . ?
C20 C19 H19 119.0 . . ?
C19 C20 C15 120.3(2) . . ?
C19 C20 C23 116.6(2) . . ?
C15 C20 C23 123.0(2) . . ?
C16 C21 H21A 109.5 . . ?
C16 C21 H21B 109.5 . . ?
H21A C21 H21B 109.5 . . ?
C16 C21 H21C 109.5 . . ?
H21A C21 H21C 109.5 . . ?
H21B C21 H21C 109.5 . . ?
C18 C22 H22A 109.5 . . ?
C18 C22 H22B 109.5 . . ?
H22A C22 H22B 109.5 . . ?
C18 C22 H22C 109.5 . . ?
H22A C22 H22C 109.5 . . ?
H22B C22 H22C 109.5 . . ?
C20 C23 H23A 109.5 . . ?
C20 C23 H23B 109.5 . . ?
H23A C23 H23B 109.5 . . ?
C20 C23 H23C 109.5 . . ?
H23A C23 H23C 109.5 . . ?
H23B C23 H23C 109.5 . . ?
C25 C24 C31 125.3(2) . . ?
C25 C24 Rh1 71.22(13) . . ?
C31 C24 Rh1 110.22(15) . . ?
C25 C24 H24 114.0 . . ?
C31 C24 H24 114.0 . . ?
Rh1 C24 H24 114.0 . . ?
C24 C25 C26 124.1(2) . . ?
C24 C25 Rh1 69.92(12) . . ?
C26 C25 Rh1 114.14(15) . . ?
C24 C25 H25 113.7 . . ?
C26 C25 H25 113.7 . . ?
Rh1 C25 H25 113.7 . . ?
C25 C26 C27 111.92(19) . . ?
C25 C26 H26A 109.2 . . ?
C27 C26 H26A 109.2 . . ?
C25 C26 H26B 109.2 . . ?
C27 C26 H26B 109.2 . . ?
H26A C26 H26B 107.9 . . ?
C28 C27 C26 112.3(2) . . ?
C28 C27 H27A 109.1 . . ?
C26 C27 H27A 109.1 . . ?
C28 C27 H27B 109.1 . . ?
C26 C27 H27B 109.1 . . ?
H27A C27 H27B 107.9 . . ?
C29 C28 C27 125.6(2) . . ?
C29 C28 Rh1 70.56(13) . . ?
C27 C28 Rh1 111.07(16) . . ?
C29 C28 H28 113.8 . . ?
C27 C28 H28 113.8 . . ?
Rh1 C28 H28 113.8 . . ?
C28 C29 C30 124.2(2) . . ?
C28 C29 Rh1 71.09(13) . . ?
C30 C29 Rh1 112.41(16) . . ?
C28 C29 H29 113.9 . . ?
C30 C29 H29 113.9 . . ?
Rh1 C29 H29 113.9 . . ?
C29 C30 C31 112.24(19) . . ?
C29 C30 H30A 109.2 . . ?
C31 C30 H30A 109.2 . . ?
C29 C30 H30B 109.2 . . ?
C31 C30 H30B 109.2 . . ?
H30A C30 H30B 107.9 . . ?
C24 C31 C30 112.8(2) . . ?
C24 C31 H31A 109.0 . . ?
C30 C31 H31A 109.0 . . ?
C24 C31 H31B 109.0 . . ?
C30 C31 H31B 109.0 . . ?
H31A C31 H31B 107.8 . . ?
C55A Rh2 N6 95.73(9) . . ?
C55A Rh2 C60 82.45(11) . . ?
N6 Rh2 C60 171.72(9) . . ?
C55A Rh2 C59 92.99(11) . . ?
N6 Rh2 C59 149.74(10) . . ?
C60 Rh2 C59 38.54(11) . . ?
C55A Rh2 C56A 38.55(11) . . ?
N6 Rh2 C56A 88.56(10) . . ?
C60 Rh2 C56A 94.89(12) . . ?
C59 Rh2 C56A 80.42(12) . . ?
C55A Rh2 N8 172.62(9) . . ?
N6 Rh2 N8 84.27(7) . . ?
C60 Rh2 N8 96.49(9) . . ?
C59 Rh2 N8 90.64(9) . . ?
C56A Rh2 N8 148.70(10) . . ?
C32 N5 C33 105.59(19) . . ?
C32 N5 B2 125.60(18) . . ?
C33 N5 B2 125.38(19) . . ?
C32 N6 C38 115.5(2) . . ?
C32 N6 Rh2 122.76(15) . . ?
C38 N6 Rh2 121.44(16) . . ?
C39 N7 C40 105.85(18) . . ?
C39 N7 B2 126.72(19) . . ?
C40 N7 B2 125.45(19) . . ?
C45 N8 C39 115.42(19) . . ?
C45 N8 Rh2 121.38(16) . . ?
C39 N8 Rh2 122.63(14) . . ?
N6 C32 N5 125.5(2) . . ?
N6 C32 C35 124.3(2) . . ?
N5 C32 C35 110.16(19) . . ?
C34 C33 N5 112.5(2) . . ?
C34 C33 H33 123.8 . . ?
N5 C33 H33 123.8 . . ?
C33 C34 C35 106.0(2) . . ?
C33 C34 H34 127.0 . . ?
C35 C34 H34 127.0 . . ?
C36 C35 C32 118.1(2) . . ?
C36 C35 C34 136.0(2) . . ?
C32 C35 C34 105.8(2) . . ?
C37 C36 C35 117.8(2) . . ?
C37 C36 H36 121.1 . . ?
C35 C36 H36 121.1 . . ?
C38 C37 C36 120.4(2) . . ?
C38 C37 H37 119.8 . . ?
C36 C37 H37 119.8 . . ?
N6 C38 C37 123.9(2) . . ?
N6 C38 H38 118.1 . . ?
C37 C38 H38 118.1 . . ?
N8 C39 N7 125.5(2) . . ?
N8 C39 C42 124.5(2) . . ?
N7 C39 C42 110.0(2) . . ?
C41 C40 N7 112.1(2) . . ?
C41 C40 H40 124.0 . . ?
N7 C40 H40 124.0 . . ?
C40 C41 C42 106.2(2) . . ?
C40 C41 H41 126.9 . . ?
C42 C41 H41 126.9 . . ?
C43 C42 C41 136.1(2) . . ?
C43 C42 C39 117.9(2) . . ?
C41 C42 C39 106.0(2) . . ?
C44 C43 C42 117.7(2) . . ?
C44 C43 H43 121.1 . . ?
C42 C43 H43 121.1 . . ?
C43 C44 C45 120.4(2) . . ?
C43 C44 H44 119.8 . . ?
C45 C44 H44 119.8 . . ?
N8 C45 C44 124.0(2) . . ?
N8 C45 H45 118.0 . . ?
C44 C45 H45 118.0 . . ?
C47 C46 C51 116.18(19) . . ?
C47 C46 B2 122.09(19) . . ?
C51 C46 B2 121.6(2) . . ?
C48 C47 C46 120.8(2) . . ?
C48 C47 C52 116.0(2) . . ?
C46 C47 C52 123.0(2) . . ?
C49 C48 C47 122.2(2) . . ?
C49 C48 H48 118.9 . . ?
C47 C48 H48 118.9 . . ?
C50 C49 C48 116.9(2) . . ?
C50 C49 C53 122.3(2) . . ?
C48 C49 C53 120.7(2) . . ?
C49 C50 C51 122.3(2) . . ?
C49 C50 H50 118.9 . . ?
C51 C50 H50 118.9 . . ?
C50 C51 C46 120.5(2) . . ?
C50 C51 C54 116.91(19) . . ?
C46 C51 C54 122.5(2) . . ?
C47 C52 H52A 109.5 . . ?
C47 C52 H52B 109.5 . . ?
H52A C52 H52B 109.5 . . ?
C47 C52 H52C 109.5 . . ?
H52A C52 H52C 109.5 . . ?
H52B C52 H52C 109.5 . . ?
C49 C53 H53A 109.5 . . ?
C49 C53 H53B 109.5 . . ?
H53A C53 H53B 109.5 . . ?
C49 C53 H53C 109.5 . . ?
H53A C53 H53C 109.5 . . ?
H53B C53 H53C 109.5 . . ?
C51 C54 H54A 109.5 . . ?
C51 C54 H54B 109.5 . . ?
H54A C54 H54B 109.5 . . ?
C51 C54 H54C 109.5 . . ?
H54A C54 H54C 109.5 . . ?
H54B C54 H54C 109.5 . . ?
C55A C56A C57A 136.9(4) . . ?
C55A C56A Rh2 70.04(14) . . ?
C57A C56A Rh2 113.2(3) . . ?
C55A C56A H56A 109.4 . . ?
C57A C56A H56A 109.4 . . ?
Rh2 C56A H56A 109.4 . . ?
C56A C57A C58A 107.8(5) . . ?
C56A C57A H57A 110.1 . . ?
C58A C57A H57A 110.1 . . ?
C56A C57A H57B 110.1 . . ?
C58A C57A H57B 110.1 . . ?
H57A C57A H57B 108.5 . . ?
C59 C58A C57A 114.5(3) . . ?
C59 C58A H58A 108.6 . . ?
C57A C58A H58A 108.6 . . ?
C59 C58A H58B 108.6 . . ?
C57A C58A H58B 108.6 . . ?
H58A C58A H58B 107.6 . . ?
H57C C57B H57D 107.3 . . ?
C60 C59 C58A 123.7(3) . . ?
C60 C59 Rh2 70.40(15) . . ?
C58A C59 Rh2 112.8(2) . . ?
C60 C59 H59 114.1 . . ?
C58A C59 H59 114.1 . . ?
Rh2 C59 H59 114.1 . . ?
C59 C60 C61B 130.5(7) . . ?
C59 C60 C61A 119.6(5) . . ?
C59 C60 Rh2 71.06(16) . . ?
C61B C60 Rh2 110.0(8) . . ?
C61A C60 Rh2 112.1(6) . . ?
C59 C60 H60 115.5 . . ?
C61B C60 H60 108.3 . . ?
C61A C60 H60 115.5 . . ?
Rh2 C60 H60 115.5 . . ?
C56A C55A C62A 135.3(5) . . ?
C56A C55A Rh2 71.41(14) . . ?
C62A C55A Rh2 110.3(4) . . ?
C56A C55A H55A 110.3 . . ?
C62A C55A H55A 110.3 . . ?
Rh2 C55A H55A 110.3 . . ?
C62A C61A C60 110.8(10) . . ?
C62A C61A H61A 109.5 . . ?
C60 C61A H61A 109.5 . . ?
C62A C61A H61B 109.5 . . ?
C60 C61A H61B 109.5 . . ?
H61A C61A H61B 108.1 . . ?
C61A C62A C55A 114.3(8) . . ?
C61A C62A H62A 108.7 . . ?
C55A C62A H62A 108.7 . . ?
C61A C62A H62B 108.7 . . ?
C55A C62A H62B 108.7 . . ?
H62A C62A H62B 107.6 . . ?
C60 C61B C62B 113.9(13) . . ?
C60 C61B H61C 108.8 . . ?
C62B C61B H61C 108.8 . . ?
C60 C61B H61D 108.8 . . ?
C62B C61B H61D 108.8 . . ?
H61C C61B H61D 107.7 . . ?
C61B C62B H62C 110.0 . . ?
C61B C62B H62D 110.0 . . ?
H62C C62B H62D 108.4 . . ?

loop_
_geom_bond_atom_site_label_1
_geom_bond_atom_site_label_2
_geom_bond_distance
_geom_bond_site_symmetry_2
_geom_bond_publ_flag
Rh1 C24 2.106(2) . ?
Rh1 N4 2.1138(18) . ?
Rh1 C25 2.122(2) . ?
Rh1 C29 2.134(2) . ?
Rh1 N2 2.1349(18) . ?
Rh1 C28 2.141(2) . ?
N1 C1 1.363(3) . ?
N1 C2 1.389(3) . ?
N1 B1 1.560(3) . ?
N2 C1 1.348(3) . ?
N2 C7 1.348(3) . ?
N3 C8 1.366(3) . ?
N3 C9 1.386(3) . ?
N3 B1 1.563(3) . ?
N4 C14 1.346(3) . ?
N4 C8 1.352(3) . ?
B1 C15 1.618(3) . ?
B1 H1B 1.0000 . ?
B2 N5 1.560(3) . ?
B2 N7 1.566(3) . ?
B2 C46 1.619(3) . ?
B2 H2B 1.0000 . ?
C1 C4 1.426(3) . ?
C2 C3 1.357(3) . ?
C2 H2 0.9500 . ?
C3 C4 1.431(3) . ?
C3 H3 0.9500 . ?
C4 C5 1.383(4) . ?
C5 C6 1.381(4) . ?
C5 H5 0.9500 . ?
C6 C7 1.387(3) . ?
C6 H6 0.9500 . ?
C7 H7 0.9500 . ?
C8 C11 1.423(3) . ?
C9 C10 1.359(3) . ?
C9 H9 0.9500 . ?
C10 C11 1.428(3) . ?
C10 H10 0.9500 . ?
C11 C12 1.390(3) . ?
C12 C13 1.377(3) . ?
C12 H12 0.9500 . ?
C13 C14 1.388(3) . ?
C13 H13 0.9500 . ?
C14 H14 0.9500 . ?
C15 C20 1.406(3) . ?
C15 C16 1.420(3) . ?
C16 C17 1.393(3) . ?
C16 C21 1.516(4) . ?
C17 C18 1.383(4) . ?
C17 H17 0.9500 . ?
C18 C19 1.385(4) . ?
C18 C22 1.509(4) . ?
C19 C20 1.403(3) . ?
C19 H19 0.9500 . ?
C20 C23 1.518(4) . ?
C21 H21A 0.9800 . ?
C21 H21B 0.9800 . ?
C21 H21C 0.9800 . ?
C22 H22A 0.9800 . ?
C22 H22B 0.9800 . ?
C22 H22C 0.9800 . ?
C23 H23A 0.9800 . ?
C23 H23B 0.9800 . ?
C23 H23C 0.9800 . ?
C24 C25 1.407(3) . ?
C24 C31 1.511(3) . ?
C24 H24 1.0000 . ?
C25 C26 1.522(3) . ?
C25 H25 1.0000 . ?
C26 C27 1.530(3) . ?
C26 H26A 0.9900 . ?
C26 H26B 0.9900 . ?
C27 C28 1.507(3) . ?
C27 H27A 0.9900 . ?
C27 H27B 0.9900 . ?
C28 C29 1.404(3) . ?
C28 H28 1.0000 . ?
C29 C30 1.522(3) . ?
C29 H29 1.0000 . ?
C30 C31 1.530(3) . ?
C30 H30A 0.9900 . ?
C30 H30B 0.9900 . ?
C31 H31A 0.9900 . ?
C31 H31B 0.9900 . ?
Rh2 C55A 2.114(2) . ?
Rh2 N6 2.115(2) . ?
Rh2 C60 2.117(3) . ?
Rh2 C59 2.125(3) . ?
Rh2 C56A 2.132(3) . ?
Rh2 N8 2.1369(19) . ?
N5 C32 1.366(3) . ?
N5 C33 1.385(3) . ?
N6 C32 1.350(3) . ?
N6 C38 1.351(3) . ?
N7 C39 1.364(3) . ?
N7 C40 1.383(3) . ?
N8 C45 1.342(3) . ?
N8 C39 1.351(3) . ?
C32 C35 1.423(3) . ?
C33 C34 1.362(3) . ?
C33 H33 0.9500 . ?
C34 C35 1.428(3) . ?
C34 H34 0.9500 . ?
C35 C36 1.387(3) . ?
C36 C37 1.385(3) . ?
C36 H36 0.9500 . ?
C37 C38 1.385(3) . ?
C37 H37 0.9500 . ?
C38 H38 0.9500 . ?
C39 C42 1.423(3) . ?
C40 C41 1.366(3) . ?
C40 H40 0.9500 . ?
C41 C42 1.420(3) . ?
C41 H41 0.9500 . ?
C42 C43 1.395(3) . ?
C43 C44 1.380(4) . ?
C43 H43 0.9500 . ?
C44 C45 1.395(3) . ?
C44 H44 0.9500 . ?
C45 H45 0.9500 . ?
C46 C47 1.415(3) . ?
C46 C51 1.418(3) . ?
C47 C48 1.391(3) . ?
C47 C52 1.517(3) . ?
C48 C49 1.389(3) . ?
C48 H48 0.9500 . ?
C49 C50 1.388(3) . ?
C49 C53 1.510(3) . ?
C50 C51 1.394(3) . ?
C50 H50 0.9500 . ?
C51 C54 1.520(3) . ?
C52 H52A 0.9800 . ?
C52 H52B 0.9800 . ?
C52 H52C 0.9800 . ?
C53 H53A 0.9800 . ?
C53 H53B 0.9800 . ?
C53 H53C 0.9800 . ?
C54 H54A 0.9800 . ?
C54 H54B 0.9800 . ?
C54 H54C 0.9800 . ?
C56A C55A 1.402(4) . ?
C56A C57A 1.504(8) . ?
C56A H56A 1.0000 . ?
C57A C58A 1.559(9) . ?
C57A H57A 0.9900 . ?
C57A H57B 0.9900 . ?
C58A C59 1.525(5) . ?
C58A H58A 0.9900 . ?
C58A H58B 0.9900 . ?
C57B H57C 0.9900 . ?
C57B H57D 0.9900 . ?
C59 C60 1.400(4) . ?
C59 H59 1.0000 . ?
C60 C61B 1.401(18) . ?
C60 C61A 1.619(13) . ?
C60 H60 1.0000 . ?
C55A C62A 1.527(10) . ?
C55A H55A 1.0000 . ?
C61A C62A 1.498(19) . ?
C61A H61A 0.9900 . ?
C61A H61B 0.9900 . ?
C62A H62A 0.9900 . ?
C62A H62B 0.9900 . ?
C61B C62B 1.58(2) . ?
C61B H61C 0.9900 . ?
C61B H61D 0.9900 . ?
C62B H62C 0.9900 . ?
C62B H62D 0.9900 . ?

loop_
_geom_torsion_atom_site_label_1
_geom_torsion_atom_site_label_2
_geom_torsion_atom_site_label_3
_geom_torsion_atom_site_label_4
_geom_torsion
_geom_torsion_site_symmetry_1
_geom_torsion_site_symmetry_2
_geom_torsion_site_symmetry_3
_geom_torsion_site_symmetry_4
_geom_torsion_publ_flag
N4 Rh1 N2 C1 -72.44(17) . . . . ?
C25 Rh1 N2 C1 -158.88(16) . . . . ?
C29 Rh1 N2 C1 96.05(17) . . . . ?
C28 Rh1 N2 C1 132.21(17) . . . . ?
N4 Rh1 N2 C7 99.34(17) . . . . ?
C25 Rh1 N2 C7 12.9(2) . . . . ?
C29 Rh1 N2 C7 -92.18(18) . . . . ?
C28 Rh1 N2 C7 -56.02(18) . . . . ?
C24 Rh1 N4 C14 91.65(18) . . . . ?
C25 Rh1 N4 C14 52.79(18) . . . . ?
C29 Rh1 N4 C14 149.8(3) . . . . ?
N2 Rh1 N4 C14 -93.49(17) . . . . ?
C28 Rh1 N4 C14 -20.2(3) . . . . ?
C24 Rh1 N4 C8 -91.30(17) . . . . ?
C25 Rh1 N4 C8 -130.17(17) . . . . ?
C29 Rh1 N4 C8 -33.1(4) . . . . ?
N2 Rh1 N4 C8 83.56(17) . . . . ?
C28 Rh1 N4 C8 156.83(19) . . . . ?
C1 N1 B1 N3 87.2(2) . . . . ?
C2 N1 B1 N3 -82.2(3) . . . . ?
C1 N1 B1 C15 -149.1(2) . . . . ?
C2 N1 B1 C15 41.4(3) . . . . ?
C8 N3 B1 N1 -72.3(2) . . . . ?
C9 N3 B1 N1 84.6(3) . . . . ?
C8 N3 B1 C15 164.22(19) . . . . ?
C9 N3 B1 C15 -38.8(3) . . . . ?
C7 N2 C1 N1 -176.2(2) . . . . ?
Rh1 N2 C1 N1 -4.0(3) . . . . ?
C7 N2 C1 C4 1.8(3) . . . . ?
Rh1 N2 C1 C4 174.09(16) . . . . ?
C2 N1 C1 N2 177.4(2) . . . . ?
B1 N1 C1 N2 6.2(4) . . . . ?
C2 N1 C1 C4 -0.9(2) . . . . ?
B1 N1 C1 C4 -172.1(2) . . . . ?
C1 N1 C2 C3 1.8(3) . . . . ?
B1 N1 C2 C3 173.2(2) . . . . ?
N1 C2 C3 C4 -1.9(3) . . . . ?
N2 C1 C4 C5 -2.1(3) . . . . ?
N1 C1 C4 C5 176.2(2) . . . . ?
N2 C1 C4 C3 -178.5(2) . . . . ?
N1 C1 C4 C3 -0.2(3) . . . . ?
C2 C3 C4 C5 -174.2(3) . . . . ?
C2 C3 C4 C1 1.3(3) . . . . ?
C1 C4 C5 C6 0.6(3) . . . . ?
C3 C4 C5 C6 175.7(3) . . . . ?
C4 C5 C6 C7 0.8(4) . . . . ?
C1 N2 C7 C6 -0.3(3) . . . . ?
Rh1 N2 C7 C6 -172.50(17) . . . . ?
C5 C6 C7 N2 -1.1(4) . . . . ?
C14 N4 C8 N3 175.6(2) . . . . ?
Rh1 N4 C8 N3 -1.6(3) . . . . ?
C14 N4 C8 C11 -2.1(3) . . . . ?
Rh1 N4 C8 C11 -179.28(16) . . . . ?
C9 N3 C8 N4 -178.0(2) . . . . ?
B1 N3 C8 N4 -17.1(3) . . . . ?
C9 N3 C8 C11 -0.1(2) . . . . ?
B1 N3 C8 C11 160.83(19) . . . . ?
C8 N3 C9 C10 -0.8(3) . . . . ?
B1 N3 C9 C10 -161.3(2) . . . . ?
N3 C9 C10 C11 1.4(3) . . . . ?
N4 C8 C11 C12 4.2(3) . . . . ?
N3 C8 C11 C12 -173.77(19) . . . . ?
N4 C8 C11 C10 178.8(2) . . . . ?
N3 C8 C11 C10 0.8(2) . . . . ?
C9 C10 C11 C12 171.7(3) . . . . ?
C9 C10 C11 C8 -1.3(2) . . . . ?
C8 C11 C12 C13 -3.3(3) . . . . ?
C10 C11 C12 C13 -175.7(3) . . . . ?
C11 C12 C13 C14 0.6(3) . . . . ?
C8 N4 C14 C13 -0.9(3) . . . . ?
Rh1 N4 C14 C13 176.35(17) . . . . ?
C12 C13 C14 N4 1.6(4) . . . . ?
N1 B1 C15 C20 -150.7(2) . . . . ?
N3 B1 C15 C20 -31.9(3) . . . . ?
N1 B1 C15 C16 29.0(3) . . . . ?
N3 B1 C15 C16 147.7(2) . . . . ?
C20 C15 C16 C17 14.2(3) . . . . ?
B1 C15 C16 C17 -165.5(2) . . . . ?
C20 C15 C16 C21 -161.1(2) . . . . ?
B1 C15 C16 C21 19.3(3) . . . . ?
C15 C16 C17 C18 -4.0(3) . . . . ?
C21 C16 C17 C18 171.5(2) . . . . ?
C16 C17 C18 C19 -7.2(3) . . . . ?
C16 C17 C18 C22 173.8(2) . . . . ?
C17 C18 C19 C20 8.0(3) . . . . ?
C22 C18 C19 C20 -173.1(2) . . . . ?
C18 C19 C20 C15 2.5(4) . . . . ?
C18 C19 C20 C23 -174.1(2) . . . . ?
C16 C15 C20 C19 -13.4(3) . . . . ?
B1 C15 C20 C19 166.2(2) . . . . ?
C16 C15 C20 C23 163.0(2) . . . . ?
B1 C15 C20 C23 -17.4(3) . . . . ?
N4 Rh1 C24 C25 -91.49(14) . . . . ?
C29 Rh1 C24 C25 99.38(14) . . . . ?
C28 Rh1 C24 C25 64.45(15) . . . . ?
N4 Rh1 C24 C31 146.79(17) . . . . ?
C25 Rh1 C24 C31 -121.7(2) . . . . ?
C29 Rh1 C24 C31 -22.34(17) . . . . ?
C28 Rh1 C24 C31 -57.28(18) . . . . ?
C31 C24 C25 C26 -4.2(3) . . . . ?
Rh1 C24 C25 C26 -106.2(2) . . . . ?
C31 C24 C25 Rh1 101.9(2) . . . . ?
N4 Rh1 C25 C24 89.51(14) . . . . ?
C29 Rh1 C25 C24 -77.88(14) . . . . ?
N2 Rh1 C25 C24 174.05(13) . . . . ?
C28 Rh1 C25 C24 -115.38(15) . . . . ?
C24 Rh1 C25 C26 119.4(2) . . . . ?
N4 Rh1 C25 C26 -151.10(17) . . . . ?
C29 Rh1 C25 C26 41.51(18) . . . . ?
N2 Rh1 C25 C26 -66.6(2) . . . . ?
C28 Rh1 C25 C26 4.01(17) . . . . ?
C24 C25 C26 C27 94.4(3) . . . . ?
Rh1 C25 C26 C27 13.1(3) . . . . ?
C25 C26 C27 C28 -30.6(3) . . . . ?
C26 C27 C28 C29 -46.9(3) . . . . ?
C26 C27 C28 Rh1 33.7(2) . . . . ?
C24 Rh1 C28 C29 66.18(15) . . . . ?
N4 Rh1 C28 C29 176.50(16) . . . . ?
C25 Rh1 C28 C29 101.13(14) . . . . ?
N2 Rh1 C28 C29 -110.55(14) . . . . ?
C24 Rh1 C28 C27 -55.52(18) . . . . ?
N4 Rh1 C28 C27 54.8(3) . . . . ?
C25 Rh1 C28 C27 -20.57(17) . . . . ?
C29 Rh1 C28 C27 -121.7(2) . . . . ?
N2 Rh1 C28 C27 127.76(17) . . . . ?
C27 C28 C29 C30 -2.2(4) . . . . ?
Rh1 C28 C29 C30 -104.7(2) . . . . ?
C27 C28 C29 Rh1 102.5(2) . . . . ?
C24 Rh1 C29 C28 -114.03(15) . . . . ?
N4 Rh1 C29 C28 -173.1(3) . . . . ?
C25 Rh1 C29 C28 -75.78(14) . . . . ?
N2 Rh1 C29 C28 71.74(14) . . . . ?
C24 Rh1 C29 C30 6.09(17) . . . . ?
N4 Rh1 C29 C30 -52.9(4) . . . . ?
C25 Rh1 C29 C30 44.33(18) . . . . ?
N2 Rh1 C29 C30 -168.14(16) . . . . ?
C28 Rh1 C29 C30 120.1(2) . . . . ?
C28 C29 C30 C31 93.1(3) . . . . ?
Rh1 C29 C30 C31 11.3(3) . . . . ?
C25 C24 C31 C30 -45.6(3) . . . . ?
Rh1 C24 C31 C30 35.2(2) . . . . ?
C29 C30 C31 C24 -30.6(3) . . . . ?
N7 B2 N5 C32 74.6(2) . . . . ?
C46 B2 N5 C32 -161.10(19) . . . . ?
N7 B2 N5 C33 -81.5(2) . . . . ?
C46 B2 N5 C33 42.8(3) . . . . ?
C55A Rh2 N6 C32 93.18(18) . . . . ?
C59 Rh2 N6 C32 -160.81(19) . . . . ?
C56A Rh2 N6 C32 131.11(18) . . . . ?
N8 Rh2 N6 C32 -79.40(17) . . . . ?
C55A Rh2 N6 C38 -93.53(18) . . . . ?
C59 Rh2 N6 C38 12.5(3) . . . . ?
C56A Rh2 N6 C38 -55.60(18) . . . . ?
N8 Rh2 N6 C38 93.89(17) . . . . ?
N5 B2 N7 C39 -81.2(3) . . . . ?
C46 B2 N7 C39 154.8(2) . . . . ?
N5 B2 N7 C40 80.4(3) . . . . ?
C46 B2 N7 C40 -43.5(3) . . . . ?
N6 Rh2 N8 C45 -96.72(19) . . . . ?
C60 Rh2 N8 C45 91.6(2) . . . . ?
C59 Rh2 N8 C45 53.4(2) . . . . ?
C56A Rh2 N8 C45 -19.0(3) . . . . ?
N6 Rh2 N8 C39 74.22(18) . . . . ?
C60 Rh2 N8 C39 -97.48(19) . . . . ?
C59 Rh2 N8 C39 -135.67(19) . . . . ?
C56A Rh2 N8 C39 151.9(2) . . . . ?
C38 N6 C32 N5 -176.4(2) . . . . ?
Rh2 N6 C32 N5 -2.7(3) . . . . ?
C38 N6 C32 C35 1.1(3) . . . . ?
Rh2 N6 C32 C35 174.74(16) . . . . ?
B2 N5 C32 N6 17.8(3) . . . . ?
C33 N5 C32 C35 -0.1(2) . . . . ?
B2 N5 C32 C35 -160.01(19) . . . . ?
C32 N5 C33 C34 0.8(2) . . . . ?
B2 N5 C33 C34 160.8(2) . . . . ?
N5 C33 C34 C35 -1.2(3) . . . . ?
N6 C32 C35 C36 -1.2(3) . . . . ?
N5 C32 C35 C36 176.65(19) . . . . ?
N6 C32 C35 C34 -178.4(2) . . . . ?
N5 C32 C35 C34 -0.6(2) . . . . ?
C33 C34 C35 C36 -175.5(2) . . . . ?
C33 C34 C35 C32 1.1(2) . . . . ?
C32 C35 C36 C37 0.4(3) . . . . ?
C34 C35 C36 C37 176.6(2) . . . . ?
C35 C36 C37 C38 0.4(3) . . . . ?
C32 N6 C38 C37 -0.2(3) . . . . ?
Rh2 N6 C38 C37 -174.00(17) . . . . ?
C36 C37 C38 N6 -0.5(4) . . . . ?
C45 N8 C39 N7 177.1(2) . . . . ?
Rh2 N8 C39 N7 5.7(3) . . . . ?
C45 N8 C39 C42 -0.5(3) . . . . ?
Rh2 N8 C39 C42 -171.98(18) . . . . ?
C40 N7 C39 N8 -177.2(2) . . . . ?
B2 N7 C39 N8 -12.7(4) . . . . ?
C40 N7 C39 C42 0.7(3) . . . . ?
B2 N7 C39 C42 165.3(2) . . . . ?
C39 N7 C40 C41 -1.1(3) . . . . ?
B2 N7 C40 C41 -165.9(2) . . . . ?
N7 C40 C41 C42 1.0(3) . . . . ?
C40 C41 C42 C43 176.7(3) . . . . ?
C40 C41 C42 C39 -0.5(3) . . . . ?
N8 C39 C42 C43 0.0(4) . . . . ?
N7 C39 C42 C43 -178.0(2) . . . . ?
N8 C39 C42 C41 177.8(2) . . . . ?
N7 C39 C42 C41 -0.2(3) . . . . ?
C41 C42 C43 C44 -176.5(3) . . . . ?
C39 C42 C43 C44 0.5(4) . . . . ?
C42 C43 C44 C45 -0.4(4) . . . . ?
C39 N8 C45 C44 0.6(4) . . . . ?
Rh2 N8 C45 C44 172.20(19) . . . . ?
C43 C44 C45 N8 -0.2(4) . . . . ?
N5 B2 C46 C47 -149.5(2) . . . . ?
N7 B2 C46 C47 -30.8(3) . . . . ?
N5 B2 C46 C51 34.4(3) . . . . ?
N7 B2 C46 C51 153.1(2) . . . . ?
C51 C46 C47 C48 -10.9(3) . . . . ?
B2 C46 C47 C48 172.7(2) . . . . ?
C51 C46 C47 C52 163.2(2) . . . . ?
B2 C46 C47 C52 -13.1(3) . . . . ?
C46 C47 C48 C49 2.4(3) . . . . ?
C52 C47 C48 C49 -172.2(2) . . . . ?
C47 C48 C49 C50 5.8(3) . . . . ?
C47 C48 C49 C53 -177.4(2) . . . . ?
C48 C49 C50 C51 -5.0(3) . . . . ?
C53 C49 C50 C51 178.2(2) . . . . ?
C49 C50 C51 C46 -3.8(3) . . . . ?
C49 C50 C51 C54 171.5(2) . . . . ?
C47 C46 C51 C50 11.6(3) . . . . ?
B2 C46 C51 C50 -172.0(2) . . . . ?
C47 C46 C51 C54 -163.5(2) . . . . ?
B2 C46 C51 C54 12.9(3) . . . . ?
N6 Rh2 C56A C55A -101.05(17) . . . . ?
C60 Rh2 C56A C55A 71.41(18) . . . . ?
C59 Rh2 C56A C55A 107.25(19) . . . . ?
N8 Rh2 C56A C55A -177.56(16) . . . . ?
C55A Rh2 C56A C57A -133.6(4) . . . . ?
N6 Rh2 C56A C57A 125.4(4) . . . . ?
C60 Rh2 C56A C57A -62.2(4) . . . . ?
C59 Rh2 C56A C57A -26.3(4) . . . . ?
N8 Rh2 C56A C57A 48.9(5) . . . . ?
C55A C56A C57A C58A -48.1(8) . . . . ?
Rh2 C56A C57A C58A 37.0(6) . . . . ?
C56A C57A C58A C59 -29.6(7) . . . . ?
C57A C58A C59 C60 90.2(5) . . . . ?
C57A C58A C59 Rh2 9.2(5) . . . . ?
C55A Rh2 C59 C60 -73.94(17) . . . . ?
N6 Rh2 C59 C60 179.34(15) . . . . ?
C56A Rh2 C59 C60 -110.52(18) . . . . ?
N8 Rh2 C59 C60 99.64(16) . . . . ?
C55A Rh2 C59 C58A 45.4(2) . . . . ?
N6 Rh2 C59 C58A -61.4(3) . . . . ?
C60 Rh2 C59 C58A 119.3(3) . . . . ?
C56A Rh2 C59 C58A 8.8(2) . . . . ?
N8 Rh2 C59 C58A -141.1(2) . . . . ?
C58A C59 C60 C61B -4.3(12) . . . . ?
Rh2 C59 C60 C61B 100.6(11) . . . . ?
C58A C59 C60 C61A 0.4(8) . . . . ?
Rh2 C59 C60 C61A 105.3(7) . . . . ?
C58A C59 C60 Rh2 -104.9(3) . . . . ?
C55A Rh2 C60 C59 104.52(17) . . . . ?
C56A Rh2 C60 C59 67.95(18) . . . . ?
N8 Rh2 C60 C59 -82.84(16) . . . . ?
C55A Rh2 C60 C61B -22.7(7) . . . . ?
C59 Rh2 C60 C61B -127.2(7) . . . . ?
C56A Rh2 C60 C61B -59.3(7) . . . . ?
N8 Rh2 C60 C61B 149.9(7) . . . . ?
C55A Rh2 C60 C61A -10.6(5) . . . . ?
C59 Rh2 C60 C61A -115.1(5) . . . . ?
C56A Rh2 C60 C61A -47.1(5) . . . . ?
N8 Rh2 C60 C61A 162.1(5) . . . . ?
C57A C56A C55A C62A 2.6(8) . . . . ?
Rh2 C56A C55A C62A -100.4(5) . . . . ?
C57A C56A C55A Rh2 103.0(5) . . . . ?
N6 Rh2 C55A C56A 80.43(18) . . . . ?
C60 Rh2 C55A C56A -107.71(19) . . . . ?
C59 Rh2 C55A C56A -70.56(19) . . . . ?
N6 Rh2 C55A C62A -147.1(5) . . . . ?
C60 Rh2 C55A C62A 24.7(5) . . . . ?
C59 Rh2 C55A C62A 61.9(5) . . . . ?
C56A Rh2 C55A C62A 132.4(5) . . . . ?
C59 C60 C61A C62A -85.8(10) . . . . ?
C61B C60 C61A C62A 76(7) . . . . ?
Rh2 C60 C61A C62A -5.7(11) . . . . ?
C60 C61A C62A C55A 26.9(14) . . . . ?
C56A C55A C62A C61A 47.8(12) . . . . ?
Rh2 C55A C62A C61A -35.9(11) . . . . ?
C59 C60 C61B C62B -41.9(17) . . . . ?
C61A C60 C61B C62B -63(6) . . . . ?
Rh2 C60 C61B C62B 39.9(13) . . . . ?
